data_4501509
loop_
_publ_author_name
'Li, Ling-Ling'
'Yuan, Rong-Xin'
'Liu, Lei-Lei'
'Ren, Zhi-Gang'
'Zheng, Ai-Xia'
'Cheng, Hong-Jian'
'Li, Hong-Xi'
'Lang, Jian-Ping'

_publ_section_title
;
 Formation of [CuSCN]n-Based Topological Structures via a Family of
 Flexible Benzimidazolyl-Based Linkers with Different Spacer Lengths
;
_journal_issue 4
_journal_name_full 'Crystal Growth &amp; Design'
_journal_page_first 1929
_journal_paper_doi 10.1021/cg100028y
_journal_volume 10
_journal_year 2010
_chemical_formula_moiety 'C11 H11 Cu N3 S'
_chemical_formula_sum 'C11 H11 Cu N3 S'
_chemical_formula_weight 280.85
_chemical_name_systematic
; 
 ? 
;
_space_group_IT_number 14
_symmetry_cell_setting monoclinic
_symmetry_space_group_name_Hall '-P 2ybc'
_symmetry_space_group_name_H-M 'P 1 21/c 1'
_atom_sites_solution_hydrogens geom
_atom_sites_solution_primary direct
_atom_sites_solution_secondary difmap
_audit_creation_method SHELXL-97
_cell_angle_alpha 90.00
_cell_angle_beta 99.40(3)
_cell_angle_gamma 90.00
_cell_formula_units_Z 4
_cell_length_a 5.7858(12)
_cell_length_b 18.804(4)
_cell_length_c 10.748(2)
_cell_measurement_reflns_used 4410
_cell_measurement_temperature 223(2)
_cell_measurement_theta_max 27.4700
_cell_measurement_theta_min 3.5694
_cell_volume 1153.6(4)
_computing_structure_refinement 'SHELXL-97 (Sheldrick, 1997)'
_computing_structure_solution 'SHELXS-97 (Sheldrick, 1990)'
_diffrn_ambient_temperature 223(2)
_diffrn_measured_fraction_theta_full 0.996
_diffrn_measured_fraction_theta_max 0.996
_diffrn_measurement_device_type 'Rigaku MercuryCCD area detector'
_diffrn_measurement_method \w
_diffrn_radiation_monochromator graphite
_diffrn_radiation_source 'fine-focus sealed tube'
_diffrn_radiation_type MoK\a
_diffrn_radiation_wavelength 0.71073
_diffrn_reflns_av_R_equivalents 0.0587
_diffrn_reflns_av_sigmaI/netI 0.0836
_diffrn_reflns_limit_h_max 7
_diffrn_reflns_limit_h_min -7
_diffrn_reflns_limit_k_max 20
_diffrn_reflns_limit_k_min -24
_diffrn_reflns_limit_l_max 10
_diffrn_reflns_limit_l_min -13
_diffrn_reflns_number 6609
_diffrn_reflns_theta_full 27.46
_diffrn_reflns_theta_max 27.46
_diffrn_reflns_theta_min 3.57
_diffrn_standards_decay_% 0
_diffrn_standards_interval_count 0
_diffrn_standards_interval_time 0
_diffrn_standards_number 0
_exptl_absorpt_coefficient_mu 2.047
_exptl_absorpt_correction_T_max 0.9046
_exptl_absorpt_correction_T_min 0.5787
_exptl_absorpt_correction_type multi-scan
_exptl_absorpt_process_details 'Jacobson, R. (1998) Private communication to Rigaku Company, Tokyo, Japan.'
_exptl_crystal_colour Yellow
_exptl_crystal_density_diffrn 1.617
_exptl_crystal_density_method 'not measured'
_exptl_crystal_description Prism
_exptl_crystal_F_000 572
_exptl_crystal_size_max 0.30
_exptl_crystal_size_mid 0.08
_exptl_crystal_size_min 0.05
_refine_diff_density_max 0.472
_refine_diff_density_min -0.362
_refine_diff_density_rms 0.092
_refine_ls_extinction_method none
_refine_ls_goodness_of_fit_ref 1.019
_refine_ls_hydrogen_treatment constr
_refine_ls_matrix_type full
_refine_ls_number_parameters 145
_refine_ls_number_reflns 2634
_refine_ls_number_restraints 0
_refine_ls_restrained_S_all 1.019
_refine_ls_R_factor_all 0.1217
_refine_ls_R_factor_gt 0.0686
_refine_ls_shift/su_max 0.000
_refine_ls_shift/su_mean 0.000
_refine_ls_structure_factor_coef Fsqd
_refine_ls_weighting_details 'calc w=1/[\s^2^(Fo^2^)+(0.0440P)^2^+1.9450P] where P=(Fo^2^+2Fc^2^)/3'
_refine_ls_weighting_scheme calc
_refine_ls_wR_factor_gt 0.1153
_refine_ls_wR_factor_ref 0.1363
_reflns_number_gt 1654
_reflns_number_total 2634
_reflns_threshold_expression >2sigma(I)
_cod_data_source_file cg100028y_si_001.cif
_cod_data_source_block '[(CuSCN)2(hbbm)]n'
_cod_depositor_comments
;
The following automatic conversions were performed:

'_exptl_absorpt_correction_type' value 'Multi-scan' changed to
'multi-scan' according to
/home/saulius/struct/CIF-dictionaries/cif_core.dic dictionary named
'cif_core.dic' version 2.4.2 from 2011-04-26.

Automatic conversion script
Id: cif_fix_values 1715 2011-07-08 13:25:40Z adriana 
;
_cod_original_sg_symbol_H-M 'P 21/c'
_cod_database_code 4501509

loop_
_symmetry_equiv_pos_as_xyz
'x, y, z'
'-x, y+1/2, -z+1/2'
'-x, -y, -z'
'x, -y-1/2, z-1/2'

loop_
_atom_site_label
_atom_site_type_symbol
_atom_site_fract_x
_atom_site_fract_y
_atom_site_fract_z
_atom_site_U_iso_or_equiv
_atom_site_adp_type
_atom_site_occupancy
_atom_site_symmetry_multiplicity
_atom_site_calc_flag
_atom_site_refinement_flags
Cu1 Cu 0.09544(11) 0.43249(3) 0.47673(7) 0.0451(2) Uani 1 1 d .
S1 S 0.1986(2) 0.51232(7) 0.66716(13) 0.0373(3) Uani 1 1 d .
N1 N 0.0216(8) 0.3395(2) 0.5509(5) 0.0415(11) Uani 1 1 d .
N2 N 0.0689(8) 0.2254(2) 0.6057(5) 0.0442(12) Uani 1 1 d .
N3 N 0.6177(7) 0.5651(2) 0.6009(4) 0.0386(10) Uani 1 1 d .
C1 C -0.1351(9) 0.3228(3) 0.6317(5) 0.0360(12) Uani 1 1 d .
C2 C -0.2986(9) 0.3646(3) 0.6784(5) 0.0424(13) Uani 1 1 d .
H2 H -0.3199 0.4126 0.6547 0.051 Uiso 1 1 calc R
C3 C -0.4285(11) 0.3340(3) 0.7600(6) 0.0586(17) Uani 1 1 d .
H3 H -0.5402 0.3614 0.7931 0.070 Uiso 1 1 calc R
C4 C -0.3966(12) 0.2626(4) 0.7946(7) 0.0676(19) Uani 1 1 d .
H4 H -0.4881 0.2430 0.8507 0.081 Uiso 1 1 calc R
C5 C -0.2358(11) 0.2200(3) 0.7493(6) 0.0547(17) Uani 1 1 d .
H5 H -0.2149 0.1721 0.7735 0.066 Uiso 1 1 calc R
C6 C -0.1068(9) 0.2508(3) 0.6669(5) 0.0399(13) Uani 1 1 d .
C7 C 0.1353(10) 0.2803(3) 0.5383(6) 0.0492(15) Uani 1 1 d .
H7 H 0.2519 0.2764 0.4871 0.059 Uiso 1 1 calc R
C8 C 0.1588(11) 0.1522(3) 0.6090(6) 0.0551(16) Uani 1 1 d .
H8A H 0.1866 0.1355 0.6965 0.066 Uiso 1 1 calc R
H8B H 0.3094 0.1521 0.5784 0.066 Uiso 1 1 calc R
C9 C -0.0054(12) 0.1016(3) 0.5305(6) 0.0578(17) Uani 1 1 d .
H9A H -0.0321 0.1180 0.4428 0.069 Uiso 1 1 calc R
H9B H -0.1564 0.1020 0.5605 0.069 Uiso 1 1 calc R
C10 C 0.0883(12) 0.0258(3) 0.5354(7) 0.0589(17) Uani 1 1 d .
H10A H 0.2323 0.0246 0.4984 0.071 Uiso 1 1 calc R
H10B H 0.1275 0.0108 0.6236 0.071 Uiso 1 1 calc R
C11 C 0.4450(9) 0.5442(2) 0.6271(5) 0.0327(11) Uani 1 1 d .

loop_
_atom_site_aniso_label
_atom_site_aniso_U_11
_atom_site_aniso_U_22
_atom_site_aniso_U_33
_atom_site_aniso_U_23
_atom_site_aniso_U_13
_atom_site_aniso_U_12
Cu1 0.0355(4) 0.0366(4) 0.0651(5) 0.0066(3) 0.0136(3) -0.0039(3)
S1 0.0330(7) 0.0363(7) 0.0445(8) -0.0008(6) 0.0118(6) -0.0001(6)
N1 0.044(3) 0.028(2) 0.054(3) 0.004(2) 0.009(2) -0.002(2)
N2 0.049(3) 0.028(2) 0.054(3) -0.002(2) 0.007(2) 0.004(2)
N3 0.031(2) 0.039(2) 0.045(3) -0.006(2) 0.005(2) -0.003(2)
C1 0.038(3) 0.033(3) 0.035(3) 0.003(2) 0.000(2) -0.004(2)
C2 0.041(3) 0.038(3) 0.048(4) -0.001(3) 0.006(3) 0.002(2)
C3 0.055(4) 0.068(4) 0.055(4) 0.003(3) 0.016(3) 0.008(3)
C4 0.064(4) 0.072(4) 0.072(5) 0.020(4) 0.026(4) -0.010(4)
C5 0.058(4) 0.042(3) 0.064(5) 0.016(3) 0.007(3) -0.007(3)
C6 0.042(3) 0.030(2) 0.044(3) 0.002(2) -0.003(3) -0.004(2)
C7 0.055(4) 0.040(3) 0.056(4) 0.002(3) 0.019(3) 0.001(3)
C8 0.064(4) 0.031(3) 0.067(4) 0.001(3) 0.003(3) 0.008(3)
C9 0.083(5) 0.030(3) 0.056(4) -0.001(3) -0.001(4) 0.007(3)
C10 0.081(5) 0.033(3) 0.061(4) -0.002(3) 0.007(4) 0.011(3)
C11 0.033(3) 0.025(2) 0.038(3) -0.005(2) 0.000(2) 0.002(2)

loop_
_atom_type_symbol
_atom_type_description
_atom_type_scat_dispersion_real
_atom_type_scat_dispersion_imag
_atom_type_scat_source
C C 0.0033 0.0016 'International Tables Vol C Tables 4.2.6.8 and 6.1.1.4'
H H 0.0000 0.0000 'International Tables Vol C Tables 4.2.6.8 and 6.1.1.4'
N N 0.0061 0.0033 'International Tables Vol C Tables 4.2.6.8 and 6.1.1.4'
S S 0.1246 0.1234 'International Tables Vol C Tables 4.2.6.8 and 6.1.1.4'
Cu Cu 0.3201 1.2651 'International Tables Vol C Tables 4.2.6.8 and 6.1.1.4'

loop_
_geom_angle_atom_site_label_1
_geom_angle_atom_site_label_2
_geom_angle_atom_site_label_3
_geom_angle
_geom_angle_site_symmetry_1
_geom_angle_site_symmetry_3
N3 Cu1 N1 115.99(18) 3_666 .
N3 Cu1 S1 106.25(13) 3_666 3_566
N1 Cu1 S1 118.11(14) . 3_566
N3 Cu1 S1 102.96(13) 3_666 .
N1 Cu1 S1 103.55(14) . .
S1 Cu1 S1 108.71(5) 3_566 .
N3 Cu1 Cu1 115.48(12) 3_666 3_566
N1 Cu1 Cu1 126.64(14) . 3_566
S1 Cu1 Cu1 57.36(4) 3_566 3_566
S1 Cu1 Cu1 51.35(4) . 3_566
C11 S1 Cu1 103.25(18) . 3_566
C11 S1 Cu1 95.91(18) . .
Cu1 S1 Cu1 71.29(5) 3_566 .
C7 N1 C1 105.2(4) . .
C7 N1 Cu1 124.0(4) . .
C1 N1 Cu1 130.7(3) . .
C7 N2 C6 106.6(4) . .
C7 N2 C8 126.7(5) . .
C6 N2 C8 126.7(5) . .
C11 N3 Cu1 159.1(4) . 3_666
C2 C1 N1 130.6(5) . .
C2 C1 C6 120.3(5) . .
N1 C1 C6 109.1(5) . .
C3 C2 C1 118.1(5) . .
C3 C2 H2 120.9 . .
C1 C2 H2 120.9 . .
C2 C3 C4 120.7(6) . .
C2 C3 H3 119.7 . .
C4 C3 H3 119.7 . .
C5 C4 C3 122.2(6) . .
C5 C4 H4 118.9 . .
C3 C4 H4 118.9 . .
C4 C5 C6 116.9(5) . .
C4 C5 H5 121.6 . .
C6 C5 H5 121.6 . .
C5 C6 N2 132.7(5) . .
C5 C6 C1 121.8(5) . .
N2 C6 C1 105.5(5) . .
N1 C7 N2 113.7(5) . .
N1 C7 H7 123.2 . .
N2 C7 H7 123.2 . .
N2 C8 C9 113.0(5) . .
N2 C8 H8A 109.0 . .
C9 C8 H8A 109.0 . .
N2 C8 H8B 109.0 . .
C9 C8 H8B 109.0 . .
H8A C8 H8B 107.8 . .
C8 C9 C10 112.6(5) . .
C8 C9 H9A 109.1 . .
C10 C9 H9A 109.1 . .
C8 C9 H9B 109.1 . .
C10 C9 H9B 109.1 . .
H9A C9 H9B 107.8 . .
C10 C10 C9 112.0(6) 3_556 .
C10 C10 H10A 109.2 3_556 .
C9 C10 H10A 109.2 . .
C10 C10 H10B 109.2 3_556 .
C9 C10 H10B 109.2 . .
H10A C10 H10B 107.9 . .
N3 C11 S1 178.5(5) . .

loop_
_geom_bond_atom_site_label_1
_geom_bond_atom_site_label_2
_geom_bond_distance
_geom_bond_site_symmetry_2
Cu1 N3 1.977(4) 3_666
Cu1 N1 1.996(4) .
Cu1 S1 2.3462(16) 3_566
Cu1 S1 2.5298(16) .
Cu1 Cu1 2.8456(14) 3_566
S1 C11 1.667(5) .
S1 Cu1 2.3462(16) 3_566
N1 C7 1.311(6) .
N1 C1 1.391(7) .
N2 C7 1.353(7) .
N2 C6 1.383(7) .
N2 C8 1.469(6) .
N3 C11 1.150(6) .
N3 Cu1 1.977(4) 3_666
C1 C2 1.385(7) .
C1 C6 1.408(7) .
C2 C3 1.371(8) .
C2 H2 0.9400 .
C3 C4 1.398(9) .
C3 H3 0.9400 .
C4 C5 1.376(9) .
C4 H4 0.9400 .
C5 C6 1.375(8) .
C5 H5 0.9400 .
C7 H7 0.9400 .
C8 C9 1.503(8) .
C8 H8A 0.9800 .
C8 H8B 0.9800 .
C9 C10 1.523(7) .
C9 H9A 0.9800 .
C9 H9B 0.9800 .
C10 C10 1.521(12) 3_556
C10 H10A 0.9800 .
C10 H10B 0.9800 .

loop_
_geom_torsion_atom_site_label_1
_geom_torsion_atom_site_label_2
_geom_torsion_atom_site_label_3
_geom_torsion_atom_site_label_4
_geom_torsion
_geom_torsion_site_symmetry_1
_geom_torsion_site_symmetry_4
N3 Cu1 S1 C11 10.4(2) 3_666 .
N1 Cu1 S1 C11 131.6(2) . .
S1 Cu1 S1 C11 -102.02(17) 3_566 .
Cu1 Cu1 S1 C11 -102.02(17) 3_566 .
N3 Cu1 S1 Cu1 112.40(13) 3_666 3_566
N1 Cu1 S1 Cu1 -126.39(14) . 3_566
S1 Cu1 S1 Cu1 0.0 3_566 3_566
N3 Cu1 N1 C7 -7.8(5) 3_666 .
S1 Cu1 N1 C7 120.0(5) 3_566 .
S1 Cu1 N1 C7 -119.8(5) . .
Cu1 Cu1 N1 C7 -171.4(4) 3_566 .
N3 Cu1 N1 C1 166.1(4) 3_666 .
S1 Cu1 N1 C1 -66.1(5) 3_566 .
S1 Cu1 N1 C1 54.1(5) . .
Cu1 Cu1 N1 C1 2.5(5) 3_566 .
C7 N1 C1 C2 179.8(6) . .
Cu1 N1 C1 C2 5.1(9) . .
C7 N1 C1 C6 0.4(6) . .
Cu1 N1 C1 C6 -174.3(4) . .
N1 C1 C2 C3 -178.6(6) . .
C6 C1 C2 C3 0.7(8) . .
C1 C2 C3 C4 -0.2(9) . .
C2 C3 C4 C5 0.0(11) . .
C3 C4 C5 C6 -0.4(10) . .
C4 C5 C6 N2 178.6(6) . .
C4 C5 C6 C1 0.9(9) . .
C7 N2 C6 C5 -178.6(6) . .
C8 N2 C6 C5 3.9(10) . .
C7 N2 C6 C1 -0.5(6) . .
C8 N2 C6 C1 -178.1(5) . .
C2 C1 C6 C5 -1.1(8) . .
N1 C1 C6 C5 178.4(5) . .
C2 C1 C6 N2 -179.4(5) . .
N1 C1 C6 N2 0.1(6) . .
C1 N1 C7 N2 -0.8(7) . .
Cu1 N1 C7 N2 174.4(4) . .
C6 N2 C7 N1 0.9(7) . .
C8 N2 C7 N1 178.4(5) . .
C7 N2 C8 C9 -102.3(7) . .
C6 N2 C8 C9 74.7(8) . .
N2 C8 C9 C10 -179.5(6) . .
C8 C9 C10 C10 175.2(7) . 3_556
Cu1 N3 C11 S1 68(21) 3_666 .
Cu1 S1 C11 N3 -166(20) 3_566 .
Cu1 S1 C11 N3 -94(20) . .
